data_7707226
loop_
_publ_author_name
'Winterlich, Meghan'
'McHugh, Darragh'
'O'Toole, Evan'
'Skordi, Katerina'
'O'Malley, Ciaran'
'Sanii, Rana'
'Tasiopoulos, Anastasios'
'Erxleben, Andrea'
'Mayans, J\'ulia'
'Morrison, Liam'
'McArdle, Patrick'
'Zaworotko, Michael J.'
'Tylianakis, Emmanuel'
'Froudakis, George'
'Papatriantafyllopoulou, Constantina'

_publ_section_title
;
 Expanding the NUIG MOF family: synthesis and characterization of new MOFs
 for selective CO<sub>2</sub> adsorption, metal ion removal from aqueous
 systems, and drug delivery applications.
;
_journal_issue 20
_journal_name_full 'Dalton transactions (Cambridge, England : 2003)'
_journal_page_first 6997
_journal_page_last 7006
_journal_paper_doi 10.1039/d1dt00940k
_journal_volume 50
_journal_year 2021
_chemical_formula_moiety 'C36 H28 Co2 N2 O16'
_chemical_formula_sum 'C36 H28 Co2 N2 O16'
_chemical_formula_weight 862.46
_space_group_crystal_system orthorhombic
_space_group_IT_number 64
_space_group_name_Hall '-C 2ac 2'
_space_group_name_H-M_alt 'C m c e'
_atom_sites_solution_hydrogens geom
_audit_creation_method SHELXL-2018/3
_audit_update_record
;
2021-02-08 deposited with the CCDC.	2021-04-26 downloaded from the CCDC.
;
_cell_angle_alpha 90
_cell_angle_beta 90
_cell_angle_gamma 90
_cell_formula_units_Z 8
_cell_length_a 26.2183(7)
_cell_length_b 23.5289(10)
_cell_length_c 15.3542(5)
_cell_measurement_reflns_used 3585
_cell_measurement_temperature 100(2)
_cell_measurement_theta_max 1.00000
_cell_measurement_theta_min 0.58818
_cell_volume 9471.8(6)
_computing_structure_refinement 'SHELXL-2018/3 (Sheldrick, 2018)'
_diffrn_ambient_temperature 100(2)
_diffrn_measured_fraction_theta_full 0.994
_diffrn_measured_fraction_theta_max 0.970
_diffrn_measurement_device_type 'SuperNova, Dual, Cu at zero, Atlas'
_diffrn_measurement_method '\w scans'
_diffrn_radiation_type CuK\a
_diffrn_radiation_wavelength 1.54184
_diffrn_reflns_av_R_equivalents 0.0245
_diffrn_reflns_av_unetI/netI 0.0375
_diffrn_reflns_Laue_measured_fraction_full 0.994
_diffrn_reflns_Laue_measured_fraction_max 0.970
_diffrn_reflns_limit_h_max 18
_diffrn_reflns_limit_h_min -32
_diffrn_reflns_limit_k_max 25
_diffrn_reflns_limit_k_min -28
_diffrn_reflns_limit_l_max 18
_diffrn_reflns_limit_l_min -18
_diffrn_reflns_number 11393
_diffrn_reflns_point_group_measured_fraction_full 0.994
_diffrn_reflns_point_group_measured_fraction_max 0.970
_diffrn_reflns_theta_full 67.684
_diffrn_reflns_theta_max 72.920
_diffrn_reflns_theta_min 3.757
_diffrn_source 'SuperNova (Cu) X-ray Source'
_exptl_absorpt_coefficient_mu 6.019
_exptl_crystal_density_diffrn 1.210
_exptl_crystal_description polyhedral
_exptl_crystal_F_000 3520
_refine_diff_density_max 0.822
_refine_diff_density_min -0.569
_refine_diff_density_rms 0.075
_refine_ls_extinction_method none
_refine_ls_goodness_of_fit_ref 1.078
_refine_ls_hydrogen_treatment constr
_refine_ls_matrix_type full
_refine_ls_number_parameters 262
_refine_ls_number_reflns 4693
_refine_ls_number_restraints 1
_refine_ls_restrained_S_all 1.086
_refine_ls_R_factor_all 0.0832
_refine_ls_R_factor_gt 0.0675
_refine_ls_shift/su_max 0.068
_refine_ls_shift/su_mean 0.006
_refine_ls_structure_factor_coef Fsqd
_refine_ls_weighting_details 'w=1/[\s^2^(Fo^2^)+(0.1388P)^2^] where P=(Fo^2^+2Fc^2^)/3'
_refine_ls_weighting_scheme calc
_refine_ls_wR_factor_gt 0.1973
_refine_ls_wR_factor_ref 0.2108
_reflns_Friedel_coverage 0.000
_reflns_number_gt 3496
_reflns_number_total 4693
_reflns_threshold_expression 'I > 2\s(I)'
_cod_data_source_file d1dt00940k2.cif
_cod_data_source_block shelx
_cod_depositor_comments 'Adding full bibliography for 7707226.cif.'
_cod_original_sg_symbol_Hall '-C 2bc 2'
_cod_original_sg_symbol_H-M 'C m c a'
_cod_database_code 7707226
_shelx_shelxl_version_number 2018/3
_shelx_space_group_comment
;
The symmetry employed for this shelxl refinement is uniquely defined
by the following loop, which should always be used as a source of
symmetry information in preference to the above space-group names.
They are only intended as comments.
;

loop_
_space_group_symop_operation_xyz
'x, y, z'
'-x, -y+1/2, z+1/2'
'-x, y+1/2, -z+1/2'
'x, -y, -z'
'x+1/2, y+1/2, z'
'-x+1/2, -y+1, z+1/2'
'-x+1/2, y+1, -z+1/2'
'x+1/2, -y+1/2, -z'
'-x, -y, -z'
'x, y-1/2, -z-1/2'
'x, -y-1/2, z-1/2'
'-x, y, z'
'-x+1/2, -y+1/2, -z'
'x+1/2, y, -z-1/2'
'x+1/2, -y, z-1/2'
'-x+1/2, y+1/2, z'

loop_
_atom_site_label
_atom_site_type_symbol
_atom_site_fract_x
_atom_site_fract_y
_atom_site_fract_z
_atom_site_U_iso_or_equiv
_atom_site_adp_type
_atom_site_occupancy
_atom_site_site_symmetry_order
_atom_site_calc_flag
_atom_site_refinement_flags_posn
_atom_site_refinement_flags_adp
_atom_site_refinement_flags_occupancy
_atom_site_disorder_assembly
_atom_site_disorder_group
Co1 Co 0.500000 0.51795(4) 0.84137(5) 0.0364(2) Uani 1 2 d S T P . .
Co2 Co 0.500000 0.57380(4) 0.62583(6) 0.0422(3) Uani 1 2 d S T P . .
O1 O 0.500000 0.5615(2) 0.4935(3) 0.0841(18) Uani 1 2 d S T P . .
O2 O 0.500000 0.58988(16) 0.7583(2) 0.0397(8) Uani 1 2 d S T P . .
O3 O 0.500000 0.44824(17) 0.9294(2) 0.0417(8) Uani 1 2 d S T P . .
O4 O 0.44312(10) 0.47844(13) 0.77383(18) 0.0488(7) Uani 1 1 d . . . . .
O5 O 0.44218(15) 0.51507(16) 0.6399(2) 0.0716(11) Uani 1 1 d . . . . .
O6 O 0.05756(9) 0.44391(12) 0.42112(17) 0.0438(6) Uani 1 1 d . . . . .
O7 O 0.08127(14) 0.37603(18) 0.3283(2) 0.0767(12) Uani 1 1 d . . . . .
O8 O 0.26009(13) 0.28609(14) 0.6303(2) 0.0629(9) Uani 1 1 d . . . . .
O9 O 0.55430(15) 0.6389(2) 0.6081(3) 0.0889(14) Uani 1 1 d . . . . .
O10 O 0.500000 0.6531(2) 0.1890(4) 0.0792(15) Uani 1 2 d S T P . .
N1 N 0.6196(5) 0.6936(5) 0.6235(8) 0.250(9) Uani 1 1 d D . . . .
C1 C 0.42684(14) 0.48266(17) 0.6982(3) 0.0425(9) Uani 1 1 d . . . . .
C2 C 0.38241(14) 0.44490(19) 0.6756(3) 0.0452(9) Uani 1 1 d . . . . .
C3 C 0.35089(18) 0.4586(2) 0.6066(4) 0.0651(14) Uani 1 1 d . . . . .
H3 H 0.357576 0.490999 0.573792 0.078 Uiso 1 1 calc R U . . .
C4 C 0.30943(18) 0.4248(2) 0.5857(3) 0.0623(13) Uani 1 1 d . . . . .
H4 H 0.288350 0.434742 0.539457 0.075 Uiso 1 1 calc R U . . .
C5 C 0.29926(15) 0.3761(2) 0.6333(3) 0.0495(10) Uani 1 1 d . . . . .
C6 C 0.33101(15) 0.3625(2) 0.7026(3) 0.0560(12) Uani 1 1 d . . . . .
H6 H 0.324797 0.329837 0.735093 0.067 Uiso 1 1 calc R U . . .
C7 C 0.37173(15) 0.3970(2) 0.7237(3) 0.0515(11) Uani 1 1 d . . . . .
H7 H 0.392237 0.387845 0.771054 0.062 Uiso 1 1 calc R U . . .
C8 C 0.25760(15) 0.3362(2) 0.6096(3) 0.0501(10) Uani 1 1 d . . . . .
C9 C 0.21435(14) 0.35621(19) 0.5544(3) 0.0472(10) Uani 1 1 d . . . . .
C10 C 0.18708(16) 0.4053(2) 0.5743(3) 0.0547(11) Uani 1 1 d . . . . .
H10 H 0.197213 0.427992 0.620757 0.066 Uiso 1 1 calc R U . . .
C11 C 0.14455(15) 0.42060(19) 0.5247(3) 0.0499(10) Uani 1 1 d . . . . .
H11 H 0.125749 0.452832 0.538803 0.060 Uiso 1 1 calc R U . . .
C12 C 0.13084(14) 0.38745(19) 0.4549(3) 0.0465(9) Uani 1 1 d . . . . .
C13 C 0.15852(17) 0.3395(2) 0.4345(3) 0.0616(13) Uani 1 1 d . . . . .
H13 H 0.149355 0.317948 0.386177 0.074 Uiso 1 1 calc R U . . .
C14 C 0.19939(16) 0.3228(2) 0.4843(3) 0.0533(11) Uani 1 1 d . . . . .
H14 H 0.216866 0.289453 0.471236 0.064 Uiso 1 1 calc R U . . .
C15 C 0.08668(15) 0.4036(2) 0.3963(3) 0.0491(10) Uani 1 1 d . . . . .
C16 C 0.5901(6) 0.6499(6) 0.6300(6) 0.235(9) Uani 1 1 d . . . . .
C17 C 0.6802(5) 0.6764(10) 0.6644(12) 0.337(14) Uani 1 1 d D . . . .
H17A H 0.702222 0.708879 0.659569 0.506 Uiso 1 1 calc R U . . .
H17B H 0.677345 0.665527 0.724429 0.506 Uiso 1 1 calc R U . . .
H17C H 0.694270 0.645440 0.631467 0.506 Uiso 1 1 calc R U . . .
C18 C 0.6107(6) 0.7495(6) 0.6485(9) 0.201(6) Uani 1 1 d . . . . .
H18A H 0.640045 0.772233 0.635045 0.302 Uiso 1 1 calc R U . . .
H18B H 0.581590 0.763987 0.617667 0.302 Uiso 1 1 calc R U . . .
H18C H 0.604247 0.750885 0.709997 0.302 Uiso 1 1 calc R U . . .

loop_
_atom_site_aniso_label
_atom_site_aniso_U_11
_atom_site_aniso_U_22
_atom_site_aniso_U_33
_atom_site_aniso_U_23
_atom_site_aniso_U_13
_atom_site_aniso_U_12
Co1 0.0276(4) 0.0483(5) 0.0334(4) 0.0030(4) 0.000 0.000
Co2 0.0486(5) 0.0432(5) 0.0349(5) 0.0030(4) 0.000 0.000
O1 0.158(6) 0.059(3) 0.035(2) 0.003(2) 0.000 0.000
O2 0.0337(17) 0.051(2) 0.0338(18) 0.0024(16) 0.000 0.000
O3 0.0335(17) 0.053(2) 0.0382(19) 0.0063(18) 0.000 0.000
O4 0.0439(14) 0.0637(19) 0.0389(14) 0.0065(13) -0.0073(12) -0.0098(13)
O5 0.087(3) 0.081(3) 0.0465(17) 0.0186(16) -0.0210(17) -0.042(2)
O6 0.0354(12) 0.0559(16) 0.0400(14) -0.0051(13) -0.0025(11) 0.0091(11)
O7 0.069(2) 0.109(3) 0.0523(18) -0.0349(19) -0.0242(16) 0.049(2)
O8 0.0538(19) 0.054(2) 0.081(2) 0.0027(17) -0.0243(16) -0.0033(15)
O9 0.062(2) 0.118(3) 0.087(3) 0.050(3) -0.004(2) -0.027(2)
O10 0.092(4) 0.068(3) 0.077(4) 0.004(3) 0.000 0.000
N1 0.271(14) 0.185(9) 0.292(15) -0.131(10) 0.195(13) -0.170(10)
C1 0.0379(18) 0.046(2) 0.044(2) 0.0033(18) -0.0039(16) -0.0030(16)
C2 0.0348(18) 0.055(2) 0.045(2) 0.0020(19) -0.0067(16) -0.0041(17)
C3 0.061(3) 0.070(3) 0.065(3) 0.021(3) -0.025(2) -0.018(2)
C4 0.059(3) 0.066(3) 0.061(3) 0.014(2) -0.029(2) -0.018(2)
C5 0.0365(19) 0.058(3) 0.054(2) -0.001(2) -0.0094(17) -0.0003(18)
C6 0.038(2) 0.061(3) 0.068(3) 0.013(2) -0.0113(19) -0.0089(19)
C7 0.0356(18) 0.065(3) 0.054(2) 0.008(2) -0.0135(17) -0.0053(18)
C8 0.0340(19) 0.055(3) 0.061(3) -0.003(2) -0.0089(18) 0.0019(17)
C9 0.0314(17) 0.052(2) 0.058(2) 0.004(2) -0.0061(17) -0.0022(16)
C10 0.046(2) 0.056(3) 0.062(3) -0.011(2) -0.013(2) -0.0016(19)
C11 0.0402(19) 0.058(3) 0.051(2) -0.003(2) -0.0072(18) 0.0070(18)
C12 0.0362(18) 0.062(3) 0.041(2) -0.0078(19) -0.0053(16) 0.0066(17)
C13 0.049(2) 0.083(3) 0.053(3) -0.016(2) -0.012(2) 0.020(2)
C14 0.043(2) 0.065(3) 0.051(2) -0.010(2) -0.0074(18) 0.0133(19)
C15 0.0378(19) 0.066(3) 0.043(2) -0.008(2) 0.0009(17) 0.0150(18)
C16 0.308(17) 0.304(17) 0.092(6) -0.041(8) 0.059(9) -0.249(15)
C17 0.109(10) 0.57(4) 0.33(3) -0.03(2) 0.036(12) -0.167(17)
C18 0.161(12) 0.193(14) 0.250(16) -0.015(12) -0.034(11) -0.023(11)

loop_
_atom_type_symbol
_atom_type_description
_atom_type_scat_dispersion_real
_atom_type_scat_dispersion_imag
_atom_type_scat_source
C C 0.0181 0.0091 'International Tables Vol C Tables 4.2.6.8 and 6.1.1.4'
H H 0.0000 0.0000 'International Tables Vol C Tables 4.2.6.8 and 6.1.1.4'
Co Co -2.3653 3.6143 'International Tables Vol C Tables 4.2.6.8 and 6.1.1.4'
O O 0.0492 0.0322 'International Tables Vol C Tables 4.2.6.8 and 6.1.1.4'
N N 0.0311 0.0180 'International Tables Vol C Tables 4.2.6.8 and 6.1.1.4'

loop_
_geom_angle_atom_site_label_1
_geom_angle_atom_site_label_2
_geom_angle_atom_site_label_3
_geom_angle
_geom_angle_site_symmetry_1
_geom_angle_site_symmetry_3
_geom_angle_publ_flag
O4 Co1 O4 93.92(17) . 12_655 ?
O4 Co1 O2 93.34(11) . . ?
O4 Co1 O2 93.34(11) 12_655 . ?
O4 Co1 O3 88.37(11) . . ?
O4 Co1 O3 88.37(11) 12_655 . ?
O2 Co1 O3 177.50(15) . . ?
O4 Co1 O6 175.54(11) . 15_566 ?
O4 Co1 O6 88.08(11) 12_655 15_566 ?
O2 Co1 O6 90.53(11) . 15_566 ?
O3 Co1 O6 87.70(11) . 15_566 ?
O4 Co1 O6 88.08(11) . 6 ?
O4 Co1 O6 175.54(11) 12_655 6 ?
O2 Co1 O6 90.53(11) . 6 ?
O3 Co1 O6 87.70(11) . 6 ?
O6 Co1 O6 89.66(15) 15_566 6 ?
O1 Co2 O5 90.53(14) . . ?
O1 Co2 O5 90.53(14) . 12_655 ?
O5 Co2 O5 94.6(2) . 12_655 ?
O1 Co2 O2 177.55(18) . . ?
O5 Co2 O2 91.13(12) . . ?
O5 Co2 O2 91.13(12) 12_655 . ?
O1 Co2 O9 88.53(17) . . ?
O5 Co2 O9 175.09(16) . . ?
O5 Co2 O9 90.22(17) 12_655 . ?
O2 Co2 O9 89.66(16) . . ?
O1 Co2 O9 88.53(17) . 12_655 ?
O5 Co2 O9 90.22(17) . 12_655 ?
O5 Co2 O9 175.08(16) 12_655 12_655 ?
O2 Co2 O9 89.66(16) . 12_655 ?
O9 Co2 O9 84.9(2) . 12_655 ?
Co2 O2 Co1 116.45(18) . . ?
C1 O4 Co1 133.7(3) . . ?
C1 O5 Co2 136.4(3) . . ?
C15 O6 Co1 124.2(3) . 6_554 ?
C16 O9 Co2 139.1(9) . . ?
C16 N1 C18 129.2(13) . . ?
C16 N1 C17 109.3(15) . . ?
C18 N1 C17 105.7(11) . . ?
O4 C1 O5 127.7(4) . . ?
O4 C1 C2 115.8(4) . . ?
O5 C1 C2 116.5(4) . . ?
C7 C2 C3 118.8(4) . . ?
C7 C2 C1 121.1(4) . . ?
C3 C2 C1 120.1(4) . . ?
C2 C3 C4 120.8(5) . . ?
C2 C3 H3 119.6 . . ?
C4 C3 H3 119.6 . . ?
C5 C4 C3 120.3(4) . . ?
C5 C4 H4 119.9 . . ?
C3 C4 H4 119.9 . . ?
C4 C5 C6 118.7(4) . . ?
C4 C5 C8 122.3(4) . . ?
C6 C5 C8 118.8(4) . . ?
C7 C6 C5 120.4(4) . . ?
C7 C6 H6 119.8 . . ?
C5 C6 H6 119.8 . . ?
C2 C7 C6 120.9(4) . . ?
C2 C7 H7 119.5 . . ?
C6 C7 H7 119.5 . . ?
O8 C8 C5 120.5(4) . . ?
O8 C8 C9 119.5(4) . . ?
C5 C8 C9 119.9(4) . . ?
C14 C9 C10 119.6(4) . . ?
C14 C9 C8 118.4(4) . . ?
C10 C9 C8 121.9(4) . . ?
C9 C10 C11 120.3(4) . . ?
C9 C10 H10 119.9 . . ?
C11 C10 H10 119.9 . . ?
C12 C11 C10 119.2(4) . . ?
C12 C11 H11 120.4 . . ?
C10 C11 H11 120.4 . . ?
C11 C12 C13 120.3(4) . . ?
C11 C12 C15 121.4(4) . . ?
C13 C12 C15 118.3(4) . . ?
C14 C13 C12 121.3(4) . . ?
C14 C13 H13 119.4 . . ?
C12 C13 H13 119.4 . . ?
C13 C14 C9 119.3(4) . . ?
C13 C14 H14 120.3 . . ?
C9 C14 H14 120.3 . . ?
O7 C15 O6 125.0(4) . . ?
O7 C15 C12 117.2(4) . . ?
O6 C15 C12 117.8(4) . . ?
O9 C16 N1 136.1(19) . . ?
N1 C17 H17A 109.4 . . ?
N1 C17 H17B 109.5 . . ?
H17A C17 H17B 109.5 . . ?
N1 C17 H17C 109.5 . . ?
H17A C17 H17C 109.5 . . ?
H17B C17 H17C 109.5 . . ?
N1 C18 H18A 109.5 . . ?
N1 C18 H18B 109.5 . . ?
H18A C18 H18B 109.5 . . ?
N1 C18 H18C 109.5 . . ?
H18A C18 H18C 109.5 . . ?
H18B C18 H18C 109.5 . . ?

loop_
_geom_bond_atom_site_label_1
_geom_bond_atom_site_label_2
_geom_bond_distance
_geom_bond_site_symmetry_2
_geom_bond_publ_flag
Co1 O4 2.040(3) . ?
Co1 O4 2.040(3) 12_655 ?
Co1 O2 2.119(4) . ?
Co1 O3 2.125(4) . ?
Co1 O6 2.141(3) 15_566 ?
Co1 O6 2.141(3) 6 ?
Co2 O1 2.053(5) . ?
Co2 O5 2.062(3) . ?
Co2 O5 2.062(3) 12_655 ?
Co2 O2 2.070(4) . ?
Co2 O9 2.109(4) . ?
Co2 O9 2.109(4) 12_655 ?
O4 C1 1.241(5) . ?
O5 C1 1.244(5) . ?
O6 C15 1.275(5) . ?
O7 C15 1.237(5) . ?
O8 C8 1.223(5) . ?
O9 C16 1.031(13) . ?
N1 C16 1.288(11) . ?
N1 C18 1.391(13) . ?
N1 C17 1.76(2) . ?
C1 C2 1.506(5) . ?
C2 C7 1.376(6) . ?
C2 C3 1.381(6) . ?
C3 C4 1.385(6) . ?
C3 H3 0.9300 . ?
C4 C5 1.383(6) . ?
C4 H4 0.9300 . ?
C5 C6 1.389(6) . ?
C5 C8 1.486(6) . ?
C6 C7 1.380(6) . ?
C6 H6 0.9300 . ?
C7 H7 0.9300 . ?
C8 C9 1.491(5) . ?
C9 C14 1.390(6) . ?
C9 C10 1.392(6) . ?
C10 C11 1.398(6) . ?
C10 H10 0.9300 . ?
C11 C12 1.374(6) . ?
C11 H11 0.9300 . ?
C12 C13 1.378(6) . ?
C12 C15 1.515(5) . ?
C13 C14 1.373(6) . ?
C13 H13 0.9300 . ?
C14 H14 0.9300 . ?
C17 H17A 0.9600 . ?
C17 H17B 0.9600 . ?
C17 H17C 0.9600 . ?
C18 H18A 0.9600 . ?
C18 H18B 0.9600 . ?
C18 H18C 0.9600 . ?
